data_7010708
loop_
_publ_author_name
'Cai, Jiwen'
'Chen, Cai-Hong'
'Feng, Xiao-Long'
'Liao, Cheng-Zhu'
'Chen, Xiao-Ming'

_publ_section_title
;
 A novel supramolecular synthon for H-bonded coordination networks:
 syntheses and structures of extended 2-dimensional cadmium(II)
 arenedisulfonates
;
_journal_issue 16
_journal_name_full 'Journal of the Chemical Society, Dalton Transactions'
_journal_page_first 2370
_journal_paper_doi 10.1039/b102729h
_journal_year 2001
_chemical_formula_moiety 'Cd C8 H24 N4 2+, C10 H6 S2 O6 2-'
_chemical_formula_sum 'C18 H30 Cd N4 O6 S2'
_chemical_formula_weight 574.98
_chemical_name_common Cd(N,N'-meen)2(2,6nds)
_chemical_name_systematic
; 
bis(N,N'-dimethylethylenediamine)-cadmium(II)
naphthalene-2,6-disulfonate 
;
_space_group_IT_number 14
_symmetry_cell_setting monoclinic
_symmetry_space_group_name_Hall '-P 2ybc'
_symmetry_space_group_name_H-M 'P 1 21/c 1'
_atom_sites_solution_hydrogens geom
_atom_sites_solution_primary direct
_atom_sites_solution_secondary difmap
_audit_creation_method SHELXL-97
_cell_angle_alpha 90.00
_cell_angle_beta 103.836(3)
_cell_angle_gamma 90.00
_cell_formula_units_Z 2
_cell_length_a 7.6548(12)
_cell_length_b 11.9968(18)
_cell_length_c 12.832(2)
_cell_measurement_temperature 293(2)
_cell_volume 1144.2(3)
_computing_cell_refinement 'Bruker SMART'
_computing_data_collection 'Bruker SMART'
_computing_data_reduction 'Bruker SHELXTL'
_computing_molecular_graphics 'Bruker SHELXTL'
_computing_publication_material 'Bruker SHELXTL'
_computing_structure_refinement 'SHELXL-97 (Sheldrick, 1997)'
_computing_structure_solution 'SHELXS-97 (Sheldrick, 1990)'
_diffrn_ambient_temperature 293(2)
_diffrn_measured_fraction_theta_full 0.977
_diffrn_measured_fraction_theta_max 0.977
_diffrn_measurement_device_type 'CCD area detector'
_diffrn_measurement_method 'phi and omega scans'
_diffrn_radiation_monochromator graphite
_diffrn_radiation_source 'fine-focus sealed tube'
_diffrn_radiation_type MoK\a
_diffrn_radiation_wavelength 0.71073
_diffrn_reflns_av_R_equivalents 0.0230
_diffrn_reflns_av_sigmaI/netI 0.0249
_diffrn_reflns_limit_h_max 7
_diffrn_reflns_limit_h_min -10
_diffrn_reflns_limit_k_max 16
_diffrn_reflns_limit_k_min -15
_diffrn_reflns_limit_l_max 17
_diffrn_reflns_limit_l_min -17
_diffrn_reflns_number 8020
_diffrn_reflns_theta_full 29.99
_diffrn_reflns_theta_max 29.99
_diffrn_reflns_theta_min 4.43
_exptl_absorpt_coefficient_mu 1.179
_exptl_absorpt_correction_T_max 0.9013
_exptl_absorpt_correction_T_min 0.6971
_exptl_absorpt_correction_type none
_exptl_crystal_colour colorless
_exptl_crystal_density_diffrn 1.669
_exptl_crystal_density_method 'not measured'
_exptl_crystal_description plate
_exptl_crystal_F_000 588
_exptl_crystal_size_max 0.33
_exptl_crystal_size_mid 0.10
_exptl_crystal_size_min 0.09
_refine_diff_density_max 0.565
_refine_diff_density_min -0.541
_refine_diff_density_rms 0.065
_refine_ls_extinction_method none
_refine_ls_goodness_of_fit_ref 1.070
_refine_ls_hydrogen_treatment mixed
_refine_ls_matrix_type full
_refine_ls_number_parameters 137
_refine_ls_number_reflns 3256
_refine_ls_number_restraints 0
_refine_ls_restrained_S_all 1.070
_refine_ls_R_factor_all 0.0328
_refine_ls_R_factor_gt 0.0255
_refine_ls_shift/su_max 0.001
_refine_ls_shift/su_mean 0.000
_refine_ls_structure_factor_coef Fsqd
_refine_ls_weighting_details 'calc w=1/[\s^2^(Fo^2^)+(0.0401P)^2^+0.0954P] where P=(Fo^2^+2Fc^2^)/3'
_refine_ls_weighting_scheme calc
_refine_ls_wR_factor_gt 0.0710
_refine_ls_wR_factor_ref 0.0740
_reflns_number_gt 2731
_reflns_number_total 3256
_reflns_threshold_expression >2sigma(I)
_cod_data_source_file b102729h.txt
_cod_data_source_block compound1
_cod_depositor_comments
;
The following automatic conversions were performed:
'_symmetry_cell_setting' value 'Monoclinic' changed to 'monoclinic'
according to '/home/saulius/struct/CIF-dictionaries/cif_core.dic'
dictionary named 'cif_core.dic' version 2.4.1 from 2010-06-29.

Automatic conversion script
Id: cif_fix_enum 1527 2010-12-29 10:47:43Z saulius 
;
_cod_original_sg_symbol_H-M P2(1)/c
_cod_database_code 7010708

loop_
_symmetry_equiv_pos_as_xyz
'x, y, z'
'-x, y+1/2, -z+1/2'
'-x, -y, -z'
'x, -y-1/2, z-1/2'

loop_
_atom_site_label
_atom_site_type_symbol
_atom_site_fract_x
_atom_site_fract_y
_atom_site_fract_z
_atom_site_U_iso_or_equiv
_atom_site_adp_type
_atom_site_occupancy
_atom_site_symmetry_multiplicity
_atom_site_calc_flag
_atom_site_refinement_flags
_atom_site_disorder_assembly
_atom_site_disorder_group
Cd1 Cd 0.0000 0.5000 0.0000 0.03250(7) Uani 1 2 d S . .
S1 S 0.45154(6) 0.55185(4) 0.16421(3) 0.02888(10) Uani 1 1 d . . .
O1 O 0.49263(18) 0.44010(12) 0.13403(10) 0.0360(3) Uani 1 1 d . . .
O2 O 0.5769(2) 0.63600(13) 0.14660(11) 0.0443(3) Uani 1 1 d . . .
O3 O 0.26416(17) 0.58340(13) 0.11795(10) 0.0419(3) Uani 1 1 d . . .
N1 N 0.1439(2) 0.32710(14) 0.02799(13) 0.0377(4) Uani 1 1 d . . .
H1A H 0.2635 0.3391 0.0351 0.045 Uiso 1 1 calc R . .
N2 N -0.1077(2) 0.43099(17) 0.14072(13) 0.0434(4) Uani 1 1 d . . .
H2A H -0.2296 0.4384 0.1219 0.052 Uiso 1 1 calc R . .
C1 C 0.5282(2) 0.34801(14) 0.53322(14) 0.0311(4) Uani 1 1 d . . .
H1C H 0.5354 0.2806 0.4987 0.037 Uiso 1 1 calc R . .
C2 C 0.5058(2) 0.44890(15) 0.47322(13) 0.0263(3) Uani 1 1 d . . .
C3 C 0.4948(2) 0.45006(15) 0.36116(13) 0.0279(3) Uani 1 1 d . . .
H3A H 0.5034 0.3837 0.3253 0.033 Uiso 1 1 calc R . .
C4 C 0.4714(2) 0.54887(15) 0.30547(13) 0.0263(3) Uani 1 1 d . . .
C5 C 0.4607(2) 0.65094(15) 0.35897(14) 0.0313(4) Uani 1 1 d . . .
H5A H 0.4462 0.7174 0.3206 0.038 Uiso 1 1 calc R . .
C6 C 0.1194(3) 0.28962(19) 0.13393(18) 0.0484(5) Uani 1 1 d . . .
H6A H 0.2035 0.3288 0.1907 0.058 Uiso 1 1 calc R . .
H6B H 0.1447 0.2105 0.1425 0.058 Uiso 1 1 calc R . .
C7 C -0.0687(3) 0.3117(2) 0.14277(19) 0.0532(6) Uani 1 1 d . . .
H7A H -0.1525 0.2755 0.0838 0.064 Uiso 1 1 calc R . .
H7B H -0.0856 0.2800 0.2092 0.064 Uiso 1 1 calc R . .
C8 C -0.0443(4) 0.4845(2) 0.2465(2) 0.0563(7) Uani 1 1 d . . .
H8A H -0.0983 0.4485 0.2977 0.084 Uiso 1 1 calc R . .
H8B H -0.0774 0.5619 0.2412 0.084 Uiso 1 1 calc R . .
H8C H 0.0842 0.4781 0.2692 0.084 Uiso 1 1 calc R . .
C9 C 0.0862(3) 0.2444(2) -0.05656(19) 0.0536(6) Uiso 1 1 d . . .
H9A H 0.1534 0.1769 -0.0372 0.080 Uiso 1 1 calc R . .
H9B H 0.1068 0.2725 -0.1226 0.080 Uiso 1 1 calc R . .
H9C H -0.0397 0.2293 -0.0655 0.080 Uiso 1 1 calc R . .

loop_
_atom_site_aniso_label
_atom_site_aniso_U_11
_atom_site_aniso_U_22
_atom_site_aniso_U_33
_atom_site_aniso_U_23
_atom_site_aniso_U_13
_atom_site_aniso_U_12
Cd1 0.03706(12) 0.03331(11) 0.02531(11) 0.00248(7) 0.00386(7) 0.00575(8)
S1 0.0292(2) 0.0342(2) 0.02139(19) 0.00138(17) 0.00241(15) -0.00087(18)
O1 0.0408(7) 0.0372(7) 0.0298(6) -0.0028(6) 0.0079(5) 0.0029(6)
O2 0.0498(8) 0.0490(8) 0.0340(7) 0.0069(6) 0.0098(6) -0.0146(7)
O3 0.0334(7) 0.0523(8) 0.0329(7) -0.0035(6) -0.0062(5) 0.0066(6)
N1 0.0329(8) 0.0361(8) 0.0420(9) -0.0024(7) 0.0049(7) 0.0018(7)
N2 0.0321(8) 0.0640(12) 0.0338(8) 0.0061(8) 0.0076(7) 0.0040(8)
C1 0.0402(9) 0.0232(8) 0.0283(8) -0.0018(7) 0.0050(7) 0.0009(7)
C2 0.0275(8) 0.0254(8) 0.0246(8) -0.0012(6) 0.0036(6) -0.0009(7)
C3 0.0318(8) 0.0266(8) 0.0237(8) -0.0032(6) 0.0036(6) 0.0005(7)
C4 0.0242(7) 0.0307(8) 0.0220(7) -0.0008(7) 0.0015(6) -0.0015(7)
C5 0.0377(9) 0.0260(8) 0.0287(8) 0.0035(7) 0.0047(7) 0.0001(7)
C6 0.0509(12) 0.0415(11) 0.0484(12) 0.0113(10) 0.0030(10) 0.0022(10)
C7 0.0521(13) 0.0612(14) 0.0461(12) 0.0091(11) 0.0112(10) -0.0141(12)
C8 0.0598(15) 0.0762(18) 0.0350(12) 0.0015(10) 0.0155(11) 0.0098(12)

loop_
_atom_type_symbol
_atom_type_description
_atom_type_scat_dispersion_real
_atom_type_scat_dispersion_imag
_atom_type_scat_source
C C 0.0033 0.0016 'International Tables Vol C Tables 4.2.6.8 and 6.1.1.4'
H H 0.0000 0.0000 'International Tables Vol C Tables 4.2.6.8 and 6.1.1.4'
N N 0.0061 0.0033 'International Tables Vol C Tables 4.2.6.8 and 6.1.1.4'
O O 0.0106 0.0060 'International Tables Vol C Tables 4.2.6.8 and 6.1.1.4'
S S 0.1246 0.1234 'International Tables Vol C Tables 4.2.6.8 and 6.1.1.4'
Cd Cd -0.8075 1.2024 'International Tables Vol C Tables 4.2.6.8 and 6.1.1.4'

loop_
_geom_angle_atom_site_label_1
_geom_angle_atom_site_label_2
_geom_angle_atom_site_label_3
_geom_angle
_geom_angle_site_symmetry_1
_geom_angle_site_symmetry_3
_geom_angle_publ_flag
N2 Cd1 N2 180.00(9) . 3_565 ?
N2 Cd1 N1 78.75(6) . . ?
N2 Cd1 N1 101.25(6) 3_565 . ?
N2 Cd1 N1 101.25(6) . 3_565 ?
N2 Cd1 N1 78.75(6) 3_565 3_565 ?
N1 Cd1 N1 180.00(8) . 3_565 ?
N2 Cd1 O3 86.56(6) . 3_565 ?
N2 Cd1 O3 93.45(6) 3_565 3_565 ?
N1 Cd1 O3 91.24(5) . 3_565 ?
N1 Cd1 O3 88.76(5) 3_565 3_565 ?
N2 Cd1 O3 93.44(6) . . ?
N2 Cd1 O3 86.56(6) 3_565 . ?
N1 Cd1 O3 88.76(5) . . ?
N1 Cd1 O3 91.24(5) 3_565 . ?
O3 Cd1 O3 180.00(8) 3_565 . ?
O2 S1 O1 114.13(9) . . ?
O2 S1 O3 112.21(9) . . ?
O1 S1 O3 112.60(8) . . ?
O2 S1 C4 105.92(8) . . ?
O1 S1 C4 106.36(8) . . ?
O3 S1 C4 104.73(8) . . ?
S1 O3 Cd1 137.19(9) . . ?
C9 N1 C6 113.13(17) . . ?
C9 N1 Cd1 116.22(13) . . ?
C6 N1 Cd1 104.58(12) . . ?
C7 N2 C8 112.90(18) . . ?
C7 N2 Cd1 104.80(14) . . ?
C8 N2 Cd1 117.55(15) . . ?
C5 C1 C2 120.71(16) 3_666 . ?
C2 C2 C3 119.1(2) 3_666 . ?
C2 C2 C1 119.11(19) 3_666 . ?
C3 C2 C1 121.78(16) . . ?
C4 C3 C2 120.27(16) . . ?
C3 C4 C5 120.64(15) . . ?
C3 C4 S1 121.00(14) . . ?
C5 C4 S1 118.35(13) . . ?
C1 C5 C4 120.15(16) 3_666 . ?
N1 C6 C7 110.49(17) . . ?
N2 C7 C6 111.65(19) . . ?

loop_
_geom_bond_atom_site_label_1
_geom_bond_atom_site_label_2
_geom_bond_distance
_geom_bond_site_symmetry_2
_geom_bond_publ_flag
Cd1 N2 2.3106(17) . ?
Cd1 N2 2.3106(17) 3_565 ?
Cd1 N1 2.3356(16) . ?
Cd1 N1 2.3356(16) 3_565 ?
Cd1 O3 2.4324(13) 3_565 ?
Cd1 O3 2.4324(13) . ?
S1 O2 1.4473(15) . ?
S1 O1 1.4507(15) . ?
S1 O3 1.4649(13) . ?
S1 C4 1.7828(17) . ?
N1 C9 1.459(3) . ?
N1 C6 1.486(3) . ?
N2 C7 1.460(3) . ?
N2 C8 1.474(3) . ?
C1 C5 1.366(2) 3_666 ?
C1 C2 1.423(2) . ?
C2 C2 1.419(3) 3_666 ?
C2 C3 1.420(2) . ?
C3 C4 1.373(3) . ?
C4 C5 1.416(2) . ?
C5 C1 1.366(2) 3_666 ?
C6 C7 1.495(3) . ?

loop_
_geom_hbond_atom_site_label_D
_geom_hbond_atom_site_label_H
_geom_hbond_atom_site_label_A
_geom_hbond_distance_DH
_geom_hbond_distance_HA
_geom_hbond_distance_DA
_geom_hbond_angle_DHA
_geom_hbond_site_symmetry_A
N1 H1A O1 0.91 2.26 3.013(2) 140.3 .
N2 H2A O1 0.91 2.17 3.042(2) 160.4 1_455

loop_
_geom_torsion_atom_site_label_1
_geom_torsion_atom_site_label_2
_geom_torsion_atom_site_label_3
_geom_torsion_atom_site_label_4
_geom_torsion
_geom_torsion_site_symmetry_1
_geom_torsion_site_symmetry_2
_geom_torsion_site_symmetry_3
_geom_torsion_site_symmetry_4
_geom_torsion_publ_flag
O2 S1 O3 Cd1 129.00(12) . . . . ?
O1 S1 O3 Cd1 -1.41(15) . . . . ?
C4 S1 O3 Cd1 -116.55(12) . . . . ?
N2 Cd1 O3 S1 93.76(13) . . . . ?
N2 Cd1 O3 S1 -86.24(13) 3_565 . . . ?
N1 Cd1 O3 S1 15.11(13) . . . . ?
N1 Cd1 O3 S1 -164.89(13) 3_565 . . . ?
O3 Cd1 O3 S1 149(100) 3_565 . . . ?
N2 Cd1 N1 C9 111.51(16) . . . . ?
N2 Cd1 N1 C9 -68.49(16) 3_565 . . . ?
N1 Cd1 N1 C9 165(100) 3_565 . . . ?
O3 Cd1 N1 C9 25.27(15) 3_565 . . . ?
O3 Cd1 N1 C9 -154.73(15) . . . . ?
N2 Cd1 N1 C6 -13.98(12) . . . . ?
N2 Cd1 N1 C6 166.02(12) 3_565 . . . ?
N1 Cd1 N1 C6 39(100) 3_565 . . . ?
O3 Cd1 N1 C6 -100.21(12) 3_565 . . . ?
O3 Cd1 N1 C6 79.79(12) . . . . ?
N2 Cd1 N2 C7 -79(77) 3_565 . . . ?
N1 Cd1 N2 C7 -16.38(12) . . . . ?
N1 Cd1 N2 C7 163.62(12) 3_565 . . . ?
O3 Cd1 N2 C7 75.58(13) 3_565 . . . ?
O3 Cd1 N2 C7 -104.42(13) . . . . ?
N2 Cd1 N2 C8 47(77) 3_565 . . . ?
N1 Cd1 N2 C8 109.90(16) . . . . ?
N1 Cd1 N2 C8 -70.10(16) 3_565 . . . ?
O3 Cd1 N2 C8 -158.15(16) 3_565 . . . ?
O3 Cd1 N2 C8 21.85(16) . . . . ?
C5 C1 C2 C2 -0.3(3) 3_666 . . 3_666 ?
C5 C1 C2 C3 179.70(16) 3_666 . . . ?
C2 C2 C3 C4 -0.6(3) 3_666 . . . ?
C1 C2 C3 C4 179.37(16) . . . . ?
C2 C3 C4 C5 1.0(2) . . . . ?
C2 C3 C4 S1 -178.42(12) . . . . ?
O2 S1 C4 C3 -130.30(15) . . . . ?
O1 S1 C4 C3 -8.51(16) . . . . ?
O3 S1 C4 C3 110.92(15) . . . . ?
O2 S1 C4 C5 50.29(16) . . . . ?
O1 S1 C4 C5 172.07(13) . . . . ?
O3 S1 C4 C5 -68.50(15) . . . . ?
C3 C4 C5 C1 -0.7(3) . . . 3_666 ?
S1 C4 C5 C1 178.74(14) . . . 3_666 ?
C9 N1 C6 C7 -84.3(2) . . . . ?
Cd1 N1 C6 C7 43.16(19) . . . . ?
C8 N2 C7 C6 -82.8(2) . . . . ?
Cd1 N2 C7 C6 46.4(2) . . . . ?
N1 C6 C7 N2 -64.7(2) . . . . ?
